data_2200928
loop_
_publ_author_name
'Suchada Chantrapromma'
'Anwar Usman'
'Hoong-Kun Fun'
'Bo-Long Poh'
'Chatchanok Karalai'

_publ_section_title
;
 1,4-Diazabicyclo[2.2.2]octanium 2,4-dinitrophenolate
;
_journal_issue 2
_journal_name_full 'Acta Crystallographica Section E'
_journal_page_first o102
_journal_page_last o104
_journal_paper_doi 10.1107/S1600536801021791
_journal_volume 58
_journal_year 2002
_chemical_formula_iupac 'C6 H13 N2 1+, C6 H3 N2 O5 1-'
_chemical_formula_moiety 'C6 H13 N2 1+, C6 H3 N2 O5 1-'
_chemical_formula_sum 'C12 H16 N4 O5'
_chemical_formula_weight 296.29
_chemical_name_systematic
;
1,4-Diazabicyclo[2.2.2]octanium 2,4-dinitrophenolate
;
_space_group_IT_number 15
_symmetry_cell_setting monoclinic
_symmetry_space_group_name_Hall '-C 2yc'
_symmetry_space_group_name_H-M 'C 1 2/c 1'
_atom_sites_solution_hydrogens geom
_atom_sites_solution_primary direct
_atom_sites_solution_secondary difmap
_audit_creation_method SHELXL-97
_cell_angle_alpha 90.00
_cell_angle_beta 114.2470(10)
_cell_angle_gamma 90.00
_cell_formula_units_Z 8
_cell_length_a 23.6934(4)
_cell_length_b 6.4529(2)
_cell_length_c 19.1830(5)
_cell_measurement_reflns_used 4593
_cell_measurement_temperature 203(2)
_cell_measurement_theta_max 28.30
_cell_measurement_theta_min 3.29
_cell_volume 2674.18(12)
_computing_cell_refinement 'SAINT (Siemens, 1996)'
_computing_data_collection 'SMART (Siemens, 1996)'
_computing_data_reduction SAINT
_computing_molecular_graphics SHELXTL
_computing_publication_material 'SHELXTL, PARST (Nardelli, 1995) and PLATON (Spek, 1990)'
_computing_structure_refinement SHELXTL
_computing_structure_solution 'SHELXTL (Sheldrick, 1997)'
_diffrn_ambient_temperature 203(2)
_diffrn_detector_area_resol_mean 8.33
_diffrn_measured_fraction_theta_full .965
_diffrn_measured_fraction_theta_max .965
_diffrn_measurement_device_type 'Siemens SMART CCD area-detector'
_diffrn_measurement_method \w
_diffrn_radiation_monochromator graphite
_diffrn_radiation_source 'fine-focus sealed tube'
_diffrn_radiation_type MoK\a
_diffrn_radiation_wavelength .71073
_diffrn_reflns_av_R_equivalents .0740
_diffrn_reflns_av_sigmaI/netI .1226
_diffrn_reflns_limit_h_max 22
_diffrn_reflns_limit_h_min -31
_diffrn_reflns_limit_k_max 8
_diffrn_reflns_limit_k_min -8
_diffrn_reflns_limit_l_max 25
_diffrn_reflns_limit_l_min -23
_diffrn_reflns_number 7527
_diffrn_reflns_theta_full 28.32
_diffrn_reflns_theta_max 28.32
_diffrn_reflns_theta_min 3.29
_diffrn_standards_decay_% negligible
_diffrn_standards_interval_count none
_diffrn_standards_number 0
_exptl_absorpt_coefficient_mu .116
_exptl_absorpt_correction_T_max .9794
_exptl_absorpt_correction_T_min .9571
_exptl_absorpt_correction_type empirical
_exptl_absorpt_process_details '(SADABS; Sheldrick, 1996)'
_exptl_crystal_colour yellow
_exptl_crystal_density_diffrn 1.472
_exptl_crystal_density_method 'not measured'
_exptl_crystal_description block
_exptl_crystal_F_000 1248
_exptl_crystal_size_max .38
_exptl_crystal_size_mid .32
_exptl_crystal_size_min .18
_refine_diff_density_max .307
_refine_diff_density_min -.290
_refine_ls_extinction_coef .0057(7)
_refine_ls_extinction_expression Fc^*^=kFc[1+0.001xFc^2^\l^3^/sin(2\q)]^-1/4^
_refine_ls_extinction_method SHELXL97
_refine_ls_goodness_of_fit_ref .830
_refine_ls_hydrogen_treatment mixed
_refine_ls_matrix_type full
_refine_ls_number_parameters 255
_refine_ls_number_reflns 3218
_refine_ls_number_restraints 0
_refine_ls_restrained_S_all .830
_refine_ls_R_factor_all .0819
_refine_ls_R_factor_gt .0535
_refine_ls_shift/su_max <0.001
_refine_ls_shift/su_mean .000
_refine_ls_structure_factor_coef Fsqd
_refine_ls_weighting_details 'calc w = 1/[\s^2^(Fo^2^)] where P = (Fo^2^+2Fc^2^)/3'
_refine_ls_weighting_scheme calc
_refine_ls_wR_factor_gt .1222
_refine_ls_wR_factor_ref .1309
_reflns_number_gt 1908
_reflns_number_total 3218
_reflns_threshold_expression I>2\s(I)
_cod_data_source_file na6125.cif
_cod_data_source_block I
_cod_depositor_comments
;
The following automatic conversions were performed:
'_symmetry_cell_setting' value 'Monoclinic' changed to 'monoclinic'
according to '/home/saulius/struct/CIF-dictionaries/cif_core.dic'
dictionary named 'cif_core.dic' version 2.4.1 from 2010-06-29.

Automatic conversion script
Id: cif_fix_enum 1527 2010-12-29 10:47:43Z saulius 

The following automatic conversions were performed:

'_symmetry_cell_setting' value 'Monoclinic' changed to 'monoclinic'
according to /home/saulius/struct/CIF-dictionaries/cif_core.dic
dictionary named 'cif_core.dic' version 2.4.1 from 2010-06-29.

Automatic conversion script
Id: cif_fix_values 1715 2011-07-08 13:25:40Z adriana 
;
_cod_original_cell_volume 2674.20(10)
_cod_original_sg_symbol_H-M 'C 2/c'
_cod_database_code 2200928
_cod_database_fobs_code 2200928

loop_
_symmetry_equiv_pos_as_xyz
'x, y, z'
'x, -y, z+1/2'
'x+1/2, y+1/2, z'
'x+1/2, -y+1/2, z+1/2'
'-x, -y, -z'
'-x, y, -z-1/2'
'-x+1/2, -y+1/2, -z'
'-x+1/2, y+1/2, -z-1/2'

loop_
_atom_site_label
_atom_site_fract_x
_atom_site_fract_y
_atom_site_fract_z
_atom_site_U_iso_or_equiv
_atom_site_adp_type
_atom_site_calc_flag
_atom_site_refinement_flags
_atom_site_occupancy
_atom_site_disorder_assembly
_atom_site_disorder_group
_atom_site_type_symbol
O1 .58574(6) .2148(2) .35135(7) .0321(3) Uani d . 1 . . O
O2 .68051(7) .2464(3) .49008(9) .0491(4) Uani d . 1 . . O
O3 .66161(7) .2203(3) .58905(8) .0576(5) Uani d . 1 . . O
O4 .46233(8) .2815(2) .58209(9) .0450(4) Uani d . 1 . . O
O5 .38135(8) .2617(3) .47485(11) .0548(5) Uani d . 1 . . O
N3 .64354(7) .2343(2) .51945(9) .0280(4) Uani d . 1 . . N
N4 .43802(8) .2637(2) .51176(11) .0330(4) Uani d . 1 . . N
C7 .55361(8) .2205(2) .39046(9) .0213(4) Uani d . 1 . . C
C8 .57792(7) .2348(2) .47266(9) .0185(4) Uani d . 1 . . C
C9 .53986(8) .2490(2) .51128(10) .0203(4) Uani d . 1 . . C
C10 .47674(8) .2462(2) .47097(10) .0221(4) Uani d . 1 . . C
C11 .45001(9) .2236(3) .39123(11) .0276(4) Uani d . 1 . . C
C12 .48719(9) .2099(3) .35305(11) .0266(4) Uani d . 1 . . C
H9 .5566(9) .265(3) .5642(12) .032(5) Uiso d . 1 . . H
H11 .4071(10) .211(3) .3667(11) .035(6) Uiso d . 1 . . H
H12 .4715(9) .192(3) .2992(12) .029(5) Uiso d . 1 . . H
N2 .70352(8) .8253(2) .29971(9) .0314(4) Uani d . 1 . . N
N1 .65687(7) .5294(2) .34453(8) .0244(4) Uani d . 1 . . N
C6 .72565(12) .6282(4) .28377(15) .0415(6) Uani d . 1 . . C
C5 .69363(10) .4447(3) .30379(12) .0315(5) Uani d . 1 . . C
C4 .72097(13) .8416(4) .38215(12) .0406(6) Uani d . 1 . . C
C3 .69868(10) .6522(3) .41216(10) .0312(5) Uani d . 1 . . C
C2 .63628(11) .8327(3) .26148(12) .0371(5) Uani d . 1 . . C
C1 .60612(9) .6663(4) .29156(13) .0349(5) Uani d . 1 . . C
H6A .7171(11) .618(4) .2322(14) .058(7) Uiso d . 1 . . H
H6B .7754(15) .613(5) .3194(16) .097(10) Uiso d . 1 . . H
H5A .6642(11) .375(4) .2609(13) .053(7) Uiso d . 1 . . H
H5B .7264(11) .351(3) .3416(12) .045(6) Uiso d . 1 . . H
H4A .7015(11) .976(4) .3895(13) .058(7) Uiso d . 1 . . H
H4B .7636(16) .842(4) .4022(16) .083(10) Uiso d . 1 . . H
H3A .6742(12) .690(3) .4419(14) .055(7) Uiso d . 1 . . H
H3B .7320(12) .557(4) .4417(13) .063(7) Uiso d . 1 . . H
H2A .6235(11) .983(4) .2713(12) .059(7) Uiso d . 1 . . H
H2B .6267(11) .810(3) .2091(14) .053(7) Uiso d . 1 . . H
H1A .5844(13) .719(4) .3250(15) .066(8) Uiso d . 1 . . H
H1B .5785(11) .579(4) .2516(13) .057(7) Uiso d . 1 . . H
H1N1 .6332(11) .416(4) .3555(12) .057(7) Uiso d . 1 . . H

loop_
_atom_site_aniso_label
_atom_site_aniso_U_11
_atom_site_aniso_U_22
_atom_site_aniso_U_33
_atom_site_aniso_U_12
_atom_site_aniso_U_13
_atom_site_aniso_U_23
O1 .0347(8) .0383(8) .0304(7) -.0129(6) .0205(6) -.0063(6)
O2 .0207(7) .0819(12) .0471(9) -.0017(7) .0163(7) .0097(8)
O3 .0320(9) .1068(14) .0234(7) -.0008(9) .0005(6) .0050(8)
O4 .0687(12) .0349(8) .0531(10) .0032(7) .0468(9) .0014(7)
O5 .0323(9) .0557(10) .0895(13) .0058(8) .0385(9) .0000(8)
N3 .0210(8) .0312(9) .0294(8) -.0012(7) .0080(7) .0027(6)
N4 .0401(10) .0166(8) .0572(12) .0019(7) .0352(9) .0018(7)
C7 .0269(9) .0148(8) .0240(9) -.0043(7) .0121(7) -.0007(6)
C8 .0161(8) .0153(8) .0231(8) -.0002(6) .0071(7) .0015(6)
C9 .0292(10) .0122(8) .0212(9) -.0004(7) .0122(7) .0011(6)
C10 .0243(9) .0117(8) .0366(10) .0014(7) .0188(8) .0011(7)
C11 .0177(9) .0237(9) .0372(10) -.0005(8) .0071(8) .0033(8)
C12 .0270(10) .0267(10) .0228(9) -.0052(8) .0070(7) -.0003(7)
N2 .0373(10) .0283(9) .0343(9) -.0004(7) .0206(8) .0063(7)
N1 .0223(8) .0265(8) .0275(8) -.0028(7) .0134(6) .0017(6)
C6 .0493(15) .0413(13) .0518(14) .0103(11) .0388(12) .0090(10)
C5 .0307(11) .0269(10) .0392(11) .0036(9) .0168(9) -.0051(9)
C4 .0446(14) .0381(13) .0344(11) -.0135(11) .0112(10) -.0016(9)
C3 .0327(11) .0399(12) .0203(9) -.0037(9) .0103(8) -.0010(8)
C2 .0434(13) .0372(12) .0296(11) .0110(10) .0138(9) .0085(9)
C1 .0198(10) .0455(13) .0372(11) .0081(9) .0094(9) -.0005(10)

loop_
_atom_type_symbol
_atom_type_description
_atom_type_scat_dispersion_real
_atom_type_scat_dispersion_imag
_atom_type_scat_source
C C .0033 .0016 'International Tables Vol C Tables 4.2.6.8 and 6.1.1.4'
H H .0000 .0000 'International Tables Vol C Tables 4.2.6.8 and 6.1.1.4'
N N .0061 .0033 'International Tables Vol C Tables 4.2.6.8 and 6.1.1.4'
O O .0106 .0060 'International Tables Vol C Tables 4.2.6.8 and 6.1.1.4'

loop_
_geom_angle_atom_site_label_1
_geom_angle_atom_site_label_2
_geom_angle_atom_site_label_3
_geom_angle
O2 N3 O3 120.67(16)
O2 N3 C8 120.43(15)
O3 N3 C8 118.90(16)
O5 N4 O4 122.47(18)
O5 N4 C10 118.36(18)
O4 N4 C10 119.16(17)
O1 C7 C12 120.15(16)
O1 C7 C8 125.48(16)
C12 C7 C8 114.36(16)
C9 C8 N3 116.09(15)
C9 C8 C7 122.24(16)
N3 C8 C7 121.68(16)
C10 C9 C8 119.71(16)
C10 C9 H9 119.5(12)
C8 C9 H9 120.7(12)
C9 C10 C11 121.02(17)
C9 C10 N4 118.99(17)
C11 C10 N4 119.98(17)
C12 C11 C10 119.45(17)
C12 C11 H11 122.4(12)
C10 C11 H11 118.0(12)
C11 C12 C7 123.10(17)
C11 C12 H12 122.9(12)
C7 C12 H12 114.0(12)
C6 N2 C2 109.70(17)
C6 N2 C4 108.87(18)
C2 N2 C4 107.87(18)
C5 N1 C3 109.11(15)
C5 N1 C1 109.78(15)
C3 N1 C1 109.65(16)
C5 N1 H1N1 109.9(14)
C3 N1 H1N1 115.8(13)
C1 N1 H1N1 102.3(14)
N2 C6 C5 111.29(17)
N2 C6 H6A 110.3(16)
C5 C6 H6A 107.4(16)
N2 C6 H6B 109.4(16)
C5 C6 H6B 107.0(16)
H6A C6 H6B 111(2)
N1 C5 C6 107.63(16)
N1 C5 H5A 104.5(14)
C6 C5 H5A 114.4(14)
N1 C5 H5B 106.4(13)
C6 C5 H5B 109.0(13)
H5A C5 H5B 114.3(19)
N2 C4 C3 111.08(17)
N2 C4 H4A 105.5(13)
C3 C4 H4A 112.4(14)
N2 C4 H4B 103.1(18)
C3 C4 H4B 109.3(18)
H4A C4 H4B 115(2)
N1 C3 C4 107.69(15)
N1 C3 H3A 107.0(14)
C4 C3 H3A 113.0(13)
N1 C3 H3B 104.9(14)
C4 C3 H3B 113.5(15)
H3A C3 H3B 110.2(18)
N2 C2 C1 111.81(16)
N2 C2 H2A 106.0(13)
C1 C2 H2A 111.4(13)
N2 C2 H2B 105.4(15)
C1 C2 H2B 110.2(14)
H2A C2 H2B 111.9(19)
N1 C1 C2 107.47(16)
N1 C1 H1A 103.7(14)
C2 C1 H1A 115.8(14)
N1 C1 H1B 106.7(14)
C2 C1 H1B 112.5(13)
H1A C1 H1B 110(2)

loop_
_geom_bond_atom_site_label_1
_geom_bond_atom_site_label_2
_geom_bond_site_symmetry_2
_geom_bond_distance
_geom_bond_publ_flag
O1 C7 . 1.270(2) ?
O2 N3 . 1.223(2) ?
O3 N3 . 1.227(2) ?
O4 N4 . 1.236(2) ?
O5 N4 . 1.234(2) ?
N3 C8 . 1.441(2) ?
N4 C10 . 1.434(2) ?
C7 C12 . 1.438(3) ?
C7 C8 . 1.442(2) ?
C8 C9 . 1.385(2) ?
C9 C10 . 1.373(3) ?
C9 H9 . .93(2) ?
C10 C11 . 1.402(3) ?
C11 C12 . 1.360(3) ?
C11 H11 . .93(2) ?
C12 H12 . .950(19) ?
N2 C6 . 1.455(3) ?
N2 C2 . 1.456(3) ?
N2 C4 . 1.465(3) ?
N1 C5 . 1.492(2) ?
N1 C3 . 1.496(2) ?
N1 C1 . 1.502(2) ?
N1 H1N1 . 1.00(3) ?
C2 C1 . 1.528(3) yes
C4 C3 . 1.534(3) yes
C6 C5 . 1.538(3) yes
C6 H6A . .93(2) ?
C6 H6B . 1.10(3) ?
C5 H5A . .95(2) ?
C5 H5B . 1.02(2) ?
C4 H4A . 1.02(3) ?
C4 H4B . .92(3) ?
C3 H3A . 1.00(3) ?
C3 H3B . .98(3) ?
C2 H2A . 1.06(2) ?
C2 H2B . .95(2) ?
C1 H1A . 1.03(3) ?
C1 H1B . .96(2) ?

loop_
_geom_hbond_atom_site_label_D
_geom_hbond_atom_site_label_H
_geom_hbond_atom_site_label_A
_geom_hbond_site_symmetry_A
_geom_hbond_distance_DH
_geom_hbond_distance_HA
_geom_hbond_distance_DA
_geom_hbond_angle_DHA
_geom_hbond_publ_flag
N1 H11N O1 1_555 1.00(3) 1.70(3) 2.676(2) 166(2) yes
N1 H11N O2 1_555 1.00(3) 2.60(2) 3.187(2) 118(2) yes
C1 H1A O4 5_666 1.03(3) 2.45(3) 3.442(3) 160(2) yes
C2 H2A O1 1_565 1.06(3) 2.55(3) 3.490(3) 147(2) yes
C3 H3A O5 5_666 1.00(3) 2.47(3) 3.461(3) 172(2) yes
C5 H5B O3 7_656 1.02(2) 2.47(3) 3.366(3) 146(2) yes

loop_
_geom_torsion_atom_site_label_1
_geom_torsion_atom_site_label_2
_geom_torsion_atom_site_label_3
_geom_torsion_atom_site_label_4
_geom_torsion
_geom_torsion_publ_flag
O2 N3 C8 C9 -171.51(16) ?
O3 N3 C8 C9 8.9(2) yes
O2 N3 C8 C7 8.7(3) ?
O3 N3 C8 C7 -170.88(16) ?
O1 C7 C8 C9 177.25(16) ?
C12 C7 C8 C9 -3.5(2) ?
O1 C7 C8 N3 -3.0(3) ?
C12 C7 C8 N3 176.26(15) ?
N3 C8 C9 C10 -178.70(14) ?
C7 C8 C9 C10 1.1(2) ?
C8 C9 C10 C11 1.7(2) ?
C8 C9 C10 N4 -179.23(14) ?
O5 N4 C10 C9 179.78(15) ?
O4 N4 C10 C9 .3(2) ?
O5 N4 C10 C11 -1.2(2) yes
O4 N4 C10 C11 179.31(15) ?
C9 C10 C11 C12 -1.8(3) ?
N4 C10 C11 C12 179.15(16) ?
C10 C11 C12 C7 -.9(3) ?
O1 C7 C12 C11 -177.27(17) ?
C8 C7 C12 C11 3.4(3) ?
C2 N2 C6 C5 -53.5(2) ?
C4 N2 C6 C5 64.3(2) ?
C3 N1 C5 C6 -55.6(2) ?
C1 N1 C5 C6 64.6(2) ?
N2 C6 C5 N1 -8.5(3) ?
C6 N2 C4 C3 -53.6(3) ?
C2 N2 C4 C3 65.4(2) ?
C5 N1 C3 C4 65.8(2) ?
C1 N1 C3 C4 -54.5(2) ?
N2 C4 C3 N1 -9.5(3) ?
C6 N2 C2 C1 63.1(2) ?
C4 N2 C2 C1 -55.3(2) ?
C5 N1 C1 C2 -55.7(2) ?
C3 N1 C1 C2 64.2(2) ?
N2 C2 C1 N1 -7.4(2) ?
